data_4105561
loop_
_publ_author_name
'Yandong Zhang'
'Jun Hee Lee'
'Samuel J. Danishefsky'

_publ_section_title
;
 Antarafacial Mediation of Oxygen Delivery by a Phenylsulfinyl Group in
 the Epoxidation of Proximal Double Bonds: Intramolecular Trapping of an
 Early Pummerer Intermediate with Stereoelectronic Control
;
_journal_name_full 'Journal of the American Chemical Society'
_journal_page_first 752
_journal_page_last 755
_journal_paper_doi 10.1021/ja1107707
_journal_volume 133
_journal_year 2011
_chemical_absolute_configuration unk
_chemical_formula_sum 'C21 H28 O2 S'
_chemical_formula_weight 344.49
_chemical_name_systematic
; 
 ? 
;
_space_group_IT_number 19
_symmetry_cell_setting orthorhombic
_symmetry_space_group_name_Hall 'P 2ac 2ab'
_symmetry_space_group_name_H-M 'P 21 21 21'
_atom_sites_solution_hydrogens geom
_atom_sites_solution_primary direct
_atom_sites_solution_secondary difmap
_audit_creation_method SHELXL-97
_cell_angle_alpha 90.00
_cell_angle_beta 90.00
_cell_angle_gamma 90.00
_cell_formula_units_Z 4
_cell_length_a 5.9163(11)
_cell_length_b 11.863(2)
_cell_length_c 26.721(5)
_cell_measurement_reflns_used 8386
_cell_measurement_temperature 150(2)
_cell_measurement_theta_max 30.26
_cell_measurement_theta_min 2.30
_cell_volume 1875.4(6)
_computing_cell_refinement 'Bruker SAINT'
_computing_data_collection 'Bruker APEX2'
_computing_data_reduction 'Bruker SAINT'
_computing_molecular_graphics 'Bruker SHELXTL'
_computing_publication_material 'Bruker SHELXTL'
_computing_structure_refinement 'SHELXL-97 (Sheldrick, 2008)'
_computing_structure_solution 'SHELXS-97 (Sheldrick, 2008)'
_diffrn_ambient_temperature 150(2)
_diffrn_measured_fraction_theta_full 1.000
_diffrn_measured_fraction_theta_max 1.000
_diffrn_measurement_device_type 'Bruker APEX-II CCD'
_diffrn_measurement_method '\f and \w scans'
_diffrn_radiation_monochromator graphite
_diffrn_radiation_source 'fine-focus sealed tube'
_diffrn_radiation_type MoK\a
_diffrn_radiation_wavelength 0.71073
_diffrn_reflns_av_R_equivalents 0.0711
_diffrn_reflns_av_sigmaI/netI 0.0586
_diffrn_reflns_limit_h_max 8
_diffrn_reflns_limit_h_min -8
_diffrn_reflns_limit_k_max 16
_diffrn_reflns_limit_k_min -16
_diffrn_reflns_limit_l_max 38
_diffrn_reflns_limit_l_min -38
_diffrn_reflns_number 30247
_diffrn_reflns_theta_full 30.56
_diffrn_reflns_theta_max 30.56
_diffrn_reflns_theta_min 1.52
_exptl_absorpt_coefficient_mu 0.183
_exptl_absorpt_correction_T_max 0.9964
_exptl_absorpt_correction_T_min 0.9175
_exptl_absorpt_correction_type empirical
_exptl_absorpt_process_details sadabs
_exptl_crystal_colour COLORLESS
_exptl_crystal_density_diffrn 1.220
_exptl_crystal_description NEEDLE
_exptl_crystal_F_000 744
_exptl_crystal_size_max 0.48
_exptl_crystal_size_mid 0.07
_exptl_crystal_size_min 0.02
_refine_diff_density_max 0.248
_refine_diff_density_min -0.190
_refine_diff_density_rms 0.046
_refine_ls_abs_structure_details 'Flack H D (1983), Acta Cryst. A39, 876-881'
_refine_ls_abs_structure_Flack 0.47(7)
_refine_ls_extinction_method none
_refine_ls_goodness_of_fit_ref 1.017
_refine_ls_hydrogen_treatment constr
_refine_ls_matrix_type full
_refine_ls_number_parameters 222
_refine_ls_number_reflns 5744
_refine_ls_number_restraints 0
_refine_ls_restrained_S_all 1.017
_refine_ls_R_factor_all 0.0701
_refine_ls_R_factor_gt 0.0454
_refine_ls_shift/su_max 0.000
_refine_ls_shift/su_mean 0.000
_refine_ls_structure_factor_coef Fsqd
_refine_ls_weighting_details 'calc w=1/[\s^2^(Fo^2^)+(0.0429P)^2^+0.0594P] where P=(Fo^2^+2Fc^2^)/3'
_refine_ls_weighting_scheme calc
_refine_ls_wR_factor_gt 0.0873
_refine_ls_wR_factor_ref 0.0966
_reflns_number_gt 4419
_reflns_number_total 5744
_reflns_threshold_expression >2sigma(I)
_cod_data_source_file ja1107707_si_005.cif
_cod_data_source_block yd4s10
_cod_database_code 4105561

loop_
_symmetry_equiv_pos_as_xyz
'x, y, z'
'-x+1/2, -y, z+1/2'
'-x, y+1/2, -z+1/2'
'x+1/2, -y+1/2, -z'

loop_
_atom_site_label
_atom_site_type_symbol
_atom_site_fract_x
_atom_site_fract_y
_atom_site_fract_z
_atom_site_U_iso_or_equiv
_atom_site_adp_type
_atom_site_occupancy
_atom_site_symmetry_multiplicity
_atom_site_calc_flag
_atom_site_refinement_flags
S S 0.78715(9) 0.38032(4) 0.130632(17) 0.02979(12) Uani 1 1 d .
O1 O 0.3993(2) 0.81119(10) 0.12812(5) 0.0280(3) Uani 1 1 d .
O2 O 0.3330(2) 0.46187(11) 0.21941(5) 0.0329(3) Uani 1 1 d .
C1 C 0.6380(3) 0.78764(14) 0.11923(6) 0.0237(4) Uani 1 1 d .
C2 C 0.4637(3) 0.70279(15) 0.10613(6) 0.0227(4) Uani 1 1 d .
C3 C 0.4208(3) 0.60285(14) 0.14035(6) 0.0227(4) Uani 1 1 d .
H3A H 0.3961 0.5351 0.1194 0.027 Uiso 1 1 calc R
H3B H 0.2798 0.6169 0.1593 0.027 Uiso 1 1 calc R
C4 C 0.6103(3) 0.57757(13) 0.17764(6) 0.0188(3) Uani 1 1 d .
C5 C 0.5258(3) 0.49782(14) 0.21866(6) 0.0226(4) Uani 1 1 d .
C6 C 0.6902(3) 0.47611(14) 0.26074(6) 0.0240(4) Uani 1 1 d .
H6A H 0.8291 0.4409 0.2472 0.029 Uiso 1 1 calc R
H6B H 0.6220 0.4232 0.2851 0.029 Uiso 1 1 calc R
C7 C 0.7518(3) 0.58810(13) 0.28758(6) 0.0228(4) Uani 1 1 d .
C8 C 0.8386(3) 0.67238(13) 0.24825(6) 0.0210(3) Uani 1 1 d .
H8A H 0.8649 0.7460 0.2647 0.025 Uiso 1 1 calc R
H8B H 0.9857 0.6453 0.2353 0.025 Uiso 1 1 calc R
C9 C 0.6776(3) 0.68987(13) 0.20408(6) 0.0180(3) Uani 1 1 d .
H9A H 0.5358 0.7237 0.2178 0.022 Uiso 1 1 calc R
C10 C 0.7751(3) 0.77401(13) 0.16657(6) 0.0226(4) Uani 1 1 d .
H10A H 0.7880 0.8484 0.1831 0.027 Uiso 1 1 calc R
H10B H 0.9295 0.7495 0.1574 0.027 Uiso 1 1 calc R
C11 C 0.7486(4) 0.86238(16) 0.08083(7) 0.0341(4) Uani 1 1 d .
H11A H 0.6515 0.8676 0.0512 0.051 Uiso 1 1 calc R
H11B H 0.8951 0.8304 0.0713 0.051 Uiso 1 1 calc R
H11C H 0.7710 0.9378 0.0950 0.051 Uiso 1 1 calc R
C12 C 0.3800(3) 0.68696(16) 0.05318(7) 0.0316(4) Uani 1 1 d .
H12A H 0.3939 0.7582 0.0349 0.047 Uiso 1 1 calc R
H12B H 0.2211 0.6636 0.0538 0.047 Uiso 1 1 calc R
H12C H 0.4706 0.6289 0.0365 0.047 Uiso 1 1 calc R
C13 C 0.9355(3) 0.56433(16) 0.32610(7) 0.0300(4) Uani 1 1 d .
H13A H 1.0678 0.5320 0.3093 0.045 Uiso 1 1 calc R
H13B H 0.8784 0.5109 0.3511 0.045 Uiso 1 1 calc R
H13C H 0.9786 0.6348 0.3427 0.045 Uiso 1 1 calc R
C14 C 0.5436(3) 0.63537(18) 0.31468(7) 0.0342(5) Uani 1 1 d .
H14A H 0.4919 0.5810 0.3398 0.051 Uiso 1 1 calc R
H14B H 0.4225 0.6488 0.2904 0.051 Uiso 1 1 calc R
H14C H 0.5834 0.7065 0.3311 0.051 Uiso 1 1 calc R
C15 C 0.8185(3) 0.52591(14) 0.15104(6) 0.0214(3) Uani 1 1 d .
H15A H 0.9492 0.5303 0.1741 0.026 Uiso 1 1 calc R
H15B H 0.8545 0.5728 0.1214 0.026 Uiso 1 1 calc R
C31 C 0.6835(3) 0.39341(13) 0.06836(6) 0.0230(4) Uani 1 1 d .
C32 C 0.8136(3) 0.44281(15) 0.03106(7) 0.0303(4) Uani 1 1 d .
H32A H 0.9564 0.4746 0.0391 0.036 Uiso 1 1 calc R
C33 C 0.7359(4) 0.44592(16) -0.01796(7) 0.0383(5) Uani 1 1 d .
H33A H 0.8242 0.4809 -0.0433 0.046 Uiso 1 1 calc R
C34 C 0.5297(4) 0.39803(16) -0.02991(7) 0.0360(5) Uani 1 1 d .
H34A H 0.4779 0.3990 -0.0636 0.043 Uiso 1 1 calc R
C35 C 0.3988(4) 0.34872(16) 0.00693(7) 0.0330(4) Uani 1 1 d .
H35A H 0.2572 0.3159 -0.0014 0.040 Uiso 1 1 calc R
C36 C 0.4750(3) 0.34734(15) 0.05613(7) 0.0274(4) Uani 1 1 d .
H36A H 0.3839 0.3147 0.0815 0.033 Uiso 1 1 calc R

loop_
_atom_site_aniso_label
_atom_site_aniso_U_11
_atom_site_aniso_U_22
_atom_site_aniso_U_33
_atom_site_aniso_U_23
_atom_site_aniso_U_13
_atom_site_aniso_U_12
S 0.0427(3) 0.01972(19) 0.0270(2) -0.00332(18) -0.0061(2) 0.0042(2)
O1 0.0306(7) 0.0252(6) 0.0283(6) -0.0037(5) 0.0013(6) 0.0081(5)
O2 0.0272(7) 0.0365(7) 0.0349(7) 0.0053(6) -0.0010(6) -0.0125(6)
C1 0.0268(9) 0.0221(8) 0.0222(9) 0.0005(7) 0.0017(7) 0.0011(7)
C2 0.0225(9) 0.0247(9) 0.0208(8) -0.0010(7) 0.0004(7) 0.0033(7)
C3 0.0195(8) 0.0238(9) 0.0247(9) -0.0004(7) -0.0027(7) -0.0020(7)
C4 0.0175(8) 0.0178(8) 0.0210(8) -0.0001(6) 0.0006(7) -0.0015(6)
C5 0.0260(9) 0.0166(8) 0.0251(9) -0.0013(7) 0.0029(7) -0.0033(7)
C6 0.0261(9) 0.0206(8) 0.0252(8) 0.0034(7) -0.0002(7) -0.0024(8)
C7 0.0255(9) 0.0228(8) 0.0201(7) -0.0001(6) -0.0001(7) 0.0000(7)
C8 0.0223(9) 0.0186(8) 0.0221(8) -0.0025(6) -0.0011(7) -0.0021(7)
C9 0.0190(8) 0.0164(7) 0.0186(7) -0.0009(6) 0.0014(6) -0.0008(6)
C10 0.0266(9) 0.0177(7) 0.0236(8) 0.0001(6) 0.0001(7) -0.0034(7)
C11 0.0418(12) 0.0325(10) 0.0279(9) 0.0072(8) 0.0018(9) -0.0048(9)
C12 0.0367(11) 0.0335(10) 0.0245(9) -0.0029(8) -0.0062(8) 0.0042(9)
C13 0.0335(10) 0.0300(10) 0.0263(10) 0.0040(8) -0.0070(8) -0.0014(8)
C14 0.0336(11) 0.0428(12) 0.0262(9) -0.0002(9) 0.0060(8) 0.0032(9)
C15 0.0216(8) 0.0210(8) 0.0216(8) -0.0040(6) -0.0010(7) -0.0013(7)
C31 0.0276(9) 0.0172(8) 0.0241(8) -0.0047(7) 0.0010(7) 0.0020(7)
C32 0.0304(10) 0.0259(9) 0.0346(10) -0.0058(8) 0.0069(8) -0.0029(8)
C33 0.0576(14) 0.0276(9) 0.0296(9) 0.0014(8) 0.0131(10) -0.0027(10)
C34 0.0534(13) 0.0283(10) 0.0262(10) -0.0028(8) -0.0049(9) 0.0097(10)
C35 0.0329(11) 0.0279(10) 0.0381(11) -0.0102(8) -0.0074(9) 0.0035(8)
C36 0.0305(10) 0.0228(9) 0.0289(9) -0.0042(7) 0.0046(8) -0.0019(7)

loop_
_atom_type_symbol
_atom_type_description
_atom_type_scat_dispersion_real
_atom_type_scat_dispersion_imag
_atom_type_scat_source
C C 0.0033 0.0016 'International Tables Vol C Tables 4.2.6.8 and 6.1.1.4'
H H 0.0000 0.0000 'International Tables Vol C Tables 4.2.6.8 and 6.1.1.4'
O O 0.0106 0.0060 'International Tables Vol C Tables 4.2.6.8 and 6.1.1.4'
S S 0.1246 0.1234 'International Tables Vol C Tables 4.2.6.8 and 6.1.1.4'

loop_
_geom_angle_atom_site_label_1
_geom_angle_atom_site_label_2
_geom_angle_atom_site_label_3
_geom_angle
C31 S C15 103.43(8)
C1 O1 C2 60.96(11)
O1 C1 C2 59.70(11)
O1 C1 C11 114.77(15)
C2 C1 C11 122.75(15)
O1 C1 C10 113.80(14)
C2 C1 C10 119.87(14)
C11 C1 C10 113.59(15)
O1 C2 C1 59.34(11)
O1 C2 C12 113.55(14)
C1 C2 C12 122.24(15)
O1 C2 C3 113.60(14)
C1 C2 C3 120.27(14)
C12 C2 C3 114.33(15)
C2 C3 C4 115.01(13)
C3 C4 C5 110.35(14)
C3 C4 C15 111.20(14)
C5 C4 C15 110.11(13)
C3 C4 C9 108.34(13)
C5 C4 C9 106.66(13)
C15 C4 C9 110.05(13)
O2 C5 C6 122.12(15)
O2 C5 C4 122.28(16)
C6 C5 C4 115.33(14)
C5 C6 C7 110.44(14)
C13 C7 C14 108.76(15)
C13 C7 C8 110.08(14)
C14 C7 C8 110.66(15)
C13 C7 C6 108.72(14)
C14 C7 C6 110.02(15)
C8 C7 C6 108.59(13)
C9 C8 C7 114.01(13)
C10 C9 C8 111.09(13)
C10 C9 C4 110.93(12)
C8 C9 C4 113.10(12)
C1 C10 C9 114.62(14)
C4 C15 S 115.59(12)
C36 C31 C32 119.31(17)
C36 C31 S 119.46(13)
C32 C31 S 121.11(14)
C33 C32 C31 120.30(19)
C34 C33 C32 119.93(19)
C35 C34 C33 120.23(18)
C34 C35 C36 119.78(19)
C31 C36 C35 120.42(18)

loop_
_geom_bond_atom_site_label_1
_geom_bond_atom_site_label_2
_geom_bond_distance
S C31 1.7800(17)
S C15 1.8207(17)
O1 C1 1.459(2)
O1 C2 1.464(2)
O2 C5 1.218(2)
C1 C2 1.483(2)
C1 C11 1.506(2)
C1 C10 1.511(2)
C2 C12 1.511(2)
C2 C3 1.519(2)
C3 C4 1.530(2)
C4 C5 1.532(2)
C4 C15 1.548(2)
C4 C9 1.560(2)
C5 C6 1.509(2)
C6 C7 1.553(2)
C7 C13 1.524(2)
C7 C14 1.535(2)
C7 C8 1.539(2)
C8 C9 1.531(2)
C9 C10 1.528(2)
C31 C36 1.388(3)
C31 C32 1.389(2)
C32 C33 1.389(3)
C33 C34 1.383(3)
C34 C35 1.382(3)
C35 C36 1.390(3)
